data_7031955
loop_
_publ_author_name
'Burt, Jennifer'
'Levason, William'
'Light, Mark E.'
'Reid, Gillian'

_publ_section_title
;
 Phosphine complexes of aluminium(iii) halides - preparation and
 structural and spectroscopic systematics.
;
_journal_issue 39
_journal_name_full 'Dalton transactions (Cambridge, England : 2003)'
_journal_page_first 14600
_journal_page_last 14611
_journal_paper_doi 10.1039/c4dt02051k
_journal_volume 43
_journal_year 2014
_chemical_formula_moiety '2(C10 H17 P2 1+), Al Br4 1-, Br 1-'
_chemical_formula_sum 'C20 H34 Al Br5 P4'
_chemical_formula_weight 824.88
_chemical_name_systematic
;
 ?
;
_space_group_crystal_system monoclinic
_space_group_IT_number 15
_space_group_name_Hall '-C 2yc'
_space_group_name_H-M_alt 'C 1 2/c 1'
_symmetry_space_group_name_Hall '-C 2yc'
_symmetry_space_group_name_H-M 'C 1 2/c 1'
_atom_sites_solution_hydrogens geom
_atom_sites_solution_primary direct
_atom_sites_solution_secondary difmap
_audit_creation_method SHELXL-97
_cell_angle_alpha 90.00
_cell_angle_beta 115.646(6)
_cell_angle_gamma 90.00
_cell_formula_units_Z 4
_cell_length_a 14.834(7)
_cell_length_b 21.144(8)
_cell_length_c 11.274(5)
_cell_measurement_reflns_used 3917
_cell_measurement_temperature 100(2)
_cell_measurement_theta_max 27.5
_cell_measurement_theta_min 2.1
_cell_volume 3188(2)
_computing_cell_refinement
;
CrystalClear-SM Expert 2.0 r11 (Rigaku, 2011)
;
_computing_data_collection
;
CrystalClear-SM Expert 2.0 r11 (Rigaku, 2011)
;
_computing_data_reduction
;
CrystalClear-SM Expert 2.0 r11 (Rigaku, 2011)
;
_computing_structure_refinement 'SHELXL-97 (Sheldrick, 2008)'
_diffrn_ambient_temperature 100(2)
_diffrn_detector CCD
_diffrn_detector_area_resol_mean 28.5714
_diffrn_measured_fraction_theta_full 0.994
_diffrn_measured_fraction_theta_max 0.994
_diffrn_measurement_device
;
AFC12 (Right): Kappa 3 circle
;
_diffrn_measurement_device_type
;
Rigaku Saturn724+ (2x2 bin mode)
;
_diffrn_measurement_method 'profile data from \w-scans'
_diffrn_measurement_specimen_support Mitegen
_diffrn_radiation_monochromator Confocal
_diffrn_radiation_type MoK\a
_diffrn_radiation_wavelength 0.71073
_diffrn_reflns_av_R_equivalents 0.0306
_diffrn_reflns_av_sigmaI/netI 0.0353
_diffrn_reflns_limit_h_max 19
_diffrn_reflns_limit_h_min -13
_diffrn_reflns_limit_k_max 27
_diffrn_reflns_limit_k_min -27
_diffrn_reflns_limit_l_max 11
_diffrn_reflns_limit_l_min -14
_diffrn_reflns_number 13640
_diffrn_reflns_theta_full 27.46
_diffrn_reflns_theta_max 27.46
_diffrn_reflns_theta_min 3.05
_diffrn_source 'Rotating Anode'
_diffrn_source_current 55.0
_diffrn_source_power 2.5
_diffrn_source_voltage 45.0
_exptl_absorpt_coefficient_mu 6.540
_exptl_absorpt_correction_T_max 0.6950
_exptl_absorpt_correction_T_min 0.6574
_exptl_absorpt_correction_type multi-scan
_exptl_absorpt_process_details 'CrystalClear-SM Expert 2.0 r11 (Rigaku, 2011)'
_exptl_crystal_colour colourless
_exptl_crystal_density_diffrn 1.719
_exptl_crystal_density_method 'not measured'
_exptl_crystal_description platelet
_exptl_crystal_F_000 1608
_exptl_crystal_size_max 0.07
_exptl_crystal_size_mid 0.06
_exptl_crystal_size_min 0.06
_refine_diff_density_max 0.557
_refine_diff_density_min -0.378
_refine_diff_density_rms 0.096
_refine_ls_extinction_method none
_refine_ls_goodness_of_fit_ref 1.071
_refine_ls_hydrogen_treatment mixed
_refine_ls_matrix_type full
_refine_ls_number_parameters 146
_refine_ls_number_reflns 3631
_refine_ls_number_restraints 0
_refine_ls_restrained_S_all 1.071
_refine_ls_R_factor_all 0.0382
_refine_ls_R_factor_gt 0.0321
_refine_ls_shift/su_max 0.001
_refine_ls_shift/su_mean 0.000
_refine_ls_structure_factor_coef Fsqd
_refine_ls_weighting_details 'calc w=1/[\s^2^(Fo^2^)+(0.0231P)^2^+0.4756P] where P=(Fo^2^+2Fc^2^)/3'
_refine_ls_weighting_scheme calc
_refine_ls_wR_factor_gt 0.0532
_refine_ls_wR_factor_ref 0.0551
_reflns_number_gt 3260
_reflns_number_total 3631
_reflns_threshold_expression >2\s(I)
_cod_data_source_file c4dt02051k2.cif
_cod_data_source_block '[o-C6H4(PMe2)(PHMe2)]2[AlBr4][Br]'
_cod_depositor_comments 'Adding full bibliography for 7031945--7031955.cif.'
_cod_database_code 7031955

loop_
_symmetry_equiv_pos_as_xyz
'x, y, z'
'-x, y, -z+1/2'
'x+1/2, y+1/2, z'
'-x+1/2, y+1/2, -z+1/2'
'-x, -y, -z'
'x, -y, z-1/2'
'-x+1/2, -y+1/2, -z'
'x+1/2, -y+1/2, z-1/2'

loop_
_atom_site_label
_atom_site_type_symbol
_atom_site_fract_x
_atom_site_fract_y
_atom_site_fract_z
_atom_site_U_iso_or_equiv
_atom_site_adp_type
_atom_site_occupancy
_atom_site_symmetry_multiplicity
_atom_site_calc_flag
_atom_site_refinement_flags
C7 C 0.3122(2) 0.38971(13) 0.2440(3) 0.0271(6) Uani 1 1 d .
H7A H 0.3462 0.4084 0.3319 0.041 Uiso 1 1 calc R
H7B H 0.3390 0.3473 0.2444 0.041 Uiso 1 1 calc R
H7C H 0.2404 0.3868 0.2192 0.041 Uiso 1 1 calc R
C8 C 0.2893(2) 0.51654(14) 0.1337(3) 0.0352(7) Uani 1 1 d .
H8A H 0.2180 0.5153 0.1133 0.053 Uiso 1 1 calc R
H8B H 0.2991 0.5430 0.0689 0.053 Uiso 1 1 calc R
H8C H 0.3271 0.5342 0.2219 0.053 Uiso 1 1 calc R
C9 C 0.4017(2) 0.23794(14) 0.0316(3) 0.0419(8) Uani 1 1 d .
H9A H 0.3720 0.2239 -0.0603 0.063 Uiso 1 1 calc R
H9B H 0.3537 0.2316 0.0688 0.063 Uiso 1 1 calc R
H9C H 0.4624 0.2134 0.0821 0.063 Uiso 1 1 calc R
C10 C 0.5015(2) 0.32375(14) -0.0635(3) 0.0320(7) Uani 1 1 d .
H10A H 0.5661 0.3025 -0.0171 0.048 Uiso 1 1 calc R
H10B H 0.5125 0.3676 -0.0820 0.048 Uiso 1 1 calc R
H10C H 0.4620 0.3017 -0.1464 0.048 Uiso 1 1 calc R
H1 H 0.4243(19) 0.4407(12) 0.157(2) 0.023(7) Uiso 1 1 d .
C1 C 0.26886(18) 0.40580(12) -0.0356(2) 0.0168(5) Uani 1 1 d .
C2 C 0.31178(19) 0.35565(12) -0.0751(2) 0.0191(6) Uani 1 1 d .
C3 C 0.25878(19) 0.33199(13) -0.2029(2) 0.0224(6) Uani 1 1 d .
H3 H 0.2865 0.2985 -0.2327 0.027 Uiso 1 1 calc R
C4 C 0.1662(2) 0.35692(13) -0.2866(3) 0.0244(6) Uani 1 1 d .
H4 H 0.1311 0.3402 -0.3728 0.029 Uiso 1 1 calc R
C5 C 0.1249(2) 0.40561(13) -0.2458(3) 0.0236(6) Uani 1 1 d .
H5 H 0.0615 0.4222 -0.3034 0.028 Uiso 1 1 calc R
C6 C 0.1761(2) 0.43042(13) -0.1206(3) 0.0225(6) Uani 1 1 d .
H6 H 0.1478 0.4643 -0.0925 0.027 Uiso 1 1 calc R
Al1 Al 0.0000 0.36742(5) -0.7500 0.0162(2) Uani 1 2 d S
P1 P 0.33233(5) 0.43825(3) 0.12808(7) 0.02107(16) Uani 1 1 d .
P2 P 0.43395(5) 0.32269(4) 0.03933(7) 0.02629(17) Uani 1 1 d .
Br1 Br 0.140908(19) 0.307558(12) -0.63665(2) 0.02121(8) Uani 1 1 d .
Br2 Br -0.02692(2) 0.431065(13) -0.60321(3) 0.02409(8) Uani 1 1 d .
Br3 Br 0.5000 0.5000 0.0000 0.02734(10) Uani 1 2 d S

loop_
_atom_site_aniso_label
_atom_site_aniso_U_11
_atom_site_aniso_U_22
_atom_site_aniso_U_33
_atom_site_aniso_U_23
_atom_site_aniso_U_13
_atom_site_aniso_U_12
C7 0.0252(16) 0.0384(17) 0.0172(14) 0.0002(13) 0.0087(12) -0.0002(13)
C8 0.046(2) 0.0299(17) 0.0334(18) -0.0096(14) 0.0204(15) -0.0017(15)
C9 0.0334(18) 0.0360(18) 0.053(2) 0.0195(16) 0.0153(16) 0.0081(15)
C10 0.0274(17) 0.0301(17) 0.0419(19) -0.0109(15) 0.0180(14) 0.0006(13)
C1 0.0144(13) 0.0233(14) 0.0151(13) 0.0010(11) 0.0085(11) -0.0016(10)
C2 0.0216(14) 0.0194(13) 0.0199(14) -0.0002(11) 0.0125(11) -0.0013(11)
C3 0.0265(16) 0.0208(14) 0.0210(15) -0.0033(12) 0.0115(12) 0.0002(11)
C4 0.0255(15) 0.0304(16) 0.0170(14) -0.0027(12) 0.0089(12) -0.0047(12)
C5 0.0204(14) 0.0326(16) 0.0177(14) 0.0039(13) 0.0080(12) 0.0019(12)
C6 0.0269(15) 0.0213(14) 0.0242(15) 0.0022(12) 0.0156(13) 0.0013(11)
Al1 0.0197(6) 0.0134(5) 0.0153(6) 0.000 0.0074(5) 0.000
P1 0.0190(4) 0.0262(4) 0.0207(4) -0.0055(3) 0.0110(3) -0.0035(3)
P2 0.0204(4) 0.0325(4) 0.0241(4) -0.0025(3) 0.0079(3) 0.0063(3)
Br1 0.02219(15) 0.02051(14) 0.02139(15) 0.00403(11) 0.00985(12) 0.00433(10)
Br2 0.02664(16) 0.02378(15) 0.01937(15) -0.00636(11) 0.00763(12) 0.00366(11)
Br3 0.0253(2) 0.0241(2) 0.0335(2) 0.00489(17) 0.01346(18) -0.00200(16)

loop_
_atom_type_symbol
_atom_type_description
_atom_type_scat_dispersion_real
_atom_type_scat_dispersion_imag
_atom_type_scat_source
C C 0.0033 0.0016 'International Tables Vol C Tables 4.2.6.8 and 6.1.1.4'
H H 0.0000 0.0000 'International Tables Vol C Tables 4.2.6.8 and 6.1.1.4'
Al Al 0.0645 0.0514 'International Tables Vol C Tables 4.2.6.8 and 6.1.1.4'
P P 0.1023 0.0942 'International Tables Vol C Tables 4.2.6.8 and 6.1.1.4'
Br Br -0.2901 2.4595 'International Tables Vol C Tables 4.2.6.8 and 6.1.1.4'

loop_
_geom_angle_atom_site_label_1
_geom_angle_atom_site_label_2
_geom_angle_atom_site_label_3
_geom_angle
_geom_angle_site_symmetry_1
_geom_angle_site_symmetry_3
P1 C7 H7A 109.5 . .
P1 C7 H7B 109.5 . .
H7A C7 H7B 109.5 . .
P1 C7 H7C 109.5 . .
H7A C7 H7C 109.5 . .
H7B C7 H7C 109.5 . .
P1 C8 H8A 109.5 . .
P1 C8 H8B 109.5 . .
H8A C8 H8B 109.5 . .
P1 C8 H8C 109.5 . .
H8A C8 H8C 109.5 . .
H8B C8 H8C 109.5 . .
P2 C9 H9A 109.5 . .
P2 C9 H9B 109.5 . .
H9A C9 H9B 109.5 . .
P2 C9 H9C 109.5 . .
H9A C9 H9C 109.5 . .
H9B C9 H9C 109.5 . .
P2 C10 H10A 109.5 . .
P2 C10 H10B 109.5 . .
H10A C10 H10B 109.5 . .
P2 C10 H10C 109.5 . .
H10A C10 H10C 109.5 . .
H10B C10 H10C 109.5 . .
C6 C1 C2 120.8(2) . .
C6 C1 P1 118.9(2) . .
C2 C1 P1 120.3(2) . .
C3 C2 C1 117.8(2) . .
C3 C2 P2 121.9(2) . .
C1 C2 P2 120.3(2) . .
C4 C3 C2 120.8(2) . .
C4 C3 H3 119.6 . .
C2 C3 H3 119.6 . .
C5 C4 C3 120.6(3) . .
C5 C4 H4 119.7 . .
C3 C4 H4 119.7 . .
C4 C5 C6 119.9(3) . .
C4 C5 H5 120.1 . .
C6 C5 H5 120.1 . .
C5 C6 C1 120.1(3) . .
C5 C6 H6 119.9 . .
C1 C6 H6 119.9 . .
Br2 Al1 Br2 108.31(5) . 2_553
Br2 Al1 Br1 108.84(3) . 2_553
Br2 Al1 Br1 108.75(3) 2_553 2_553
Br2 Al1 Br1 108.75(3) . .
Br2 Al1 Br1 108.84(3) 2_553 .
Br1 Al1 Br1 113.24(5) 2_553 .
C7 P1 C8 109.36(14) . .
C7 P1 C1 110.56(13) . .
C8 P1 C1 110.63(14) . .
C7 P1 H1 109.7(11) . .
C8 P1 H1 108.5(11) . .
C1 P1 H1 108.1(11) . .
C10 P2 C9 100.55(14) . .
C10 P2 C2 101.13(13) . .
C9 P2 C2 100.23(13) . .

loop_
_geom_bond_atom_site_label_1
_geom_bond_atom_site_label_2
_geom_bond_distance
_geom_bond_site_symmetry_2
C7 P1 1.785(3) .
C7 H7A 0.9800 .
C7 H7B 0.9800 .
C7 H7C 0.9800 .
C8 P1 1.785(3) .
C8 H8A 0.9800 .
C8 H8B 0.9800 .
C8 H8C 0.9800 .
C9 P2 1.847(3) .
C9 H9A 0.9800 .
C9 H9B 0.9800 .
C9 H9C 0.9800 .
C10 P2 1.831(3) .
C10 H10A 0.9800 .
C10 H10B 0.9800 .
C10 H10C 0.9800 .
C1 C6 1.394(4) .
C1 C2 1.405(3) .
C1 P1 1.805(3) .
C2 C3 1.401(4) .
C2 P2 1.847(3) .
C3 C4 1.390(4) .
C3 H3 0.9500 .
C4 C5 1.375(4) .
C4 H4 0.9500 .
C5 C6 1.384(4) .
C5 H5 0.9500 .
C6 H6 0.9500 .
Al1 Br2 2.2981(9) .
Al1 Br2 2.2981(9) 2_553
Al1 Br1 2.3004(9) 2_553
Al1 Br1 2.3004(9) .
P1 H1 1.26(3) .

loop_
_geom_torsion_atom_site_label_1
_geom_torsion_atom_site_label_2
_geom_torsion_atom_site_label_3
_geom_torsion_atom_site_label_4
_geom_torsion
C6 C1 C2 C3 0.8(4)
P1 C1 C2 C3 179.46(19)
C6 C1 C2 P2 -179.10(19)
P1 C1 C2 P2 -0.4(3)
C1 C2 C3 C4 -0.9(4)
P2 C2 C3 C4 179.0(2)
C2 C3 C4 C5 0.3(4)
C3 C4 C5 C6 0.4(4)
C4 C5 C6 C1 -0.5(4)
C2 C1 C6 C5 -0.1(4)
P1 C1 C6 C5 -178.8(2)
C6 C1 P1 C7 98.4(2)
C2 C1 P1 C7 -80.3(2)
C6 C1 P1 C8 -22.9(2)
C2 C1 P1 C8 158.4(2)
C3 C2 P2 C10 50.4(2)
C1 C2 P2 C10 -129.7(2)
C3 C2 P2 C9 -52.6(2)
C1 C2 P2 C9 127.3(2)
